data_7055936
loop_
_publ_author_name
'Levason, William'
'Pugh, David'
'Reid, Gillian'

_publ_section_title
;
 Imidazolium-based ionic liquids with large weakly coordinating anions
;
_journal_issue 4
_journal_name_full 'New J. Chem.'
_journal_page_first 1677
_journal_paper_doi 10.1039/C6NJ03674K
_journal_volume 41
_journal_year 2017
_chemical_formula_moiety 'C32 H12 B F24, C6 H11 N2'
_chemical_formula_sum 'C38 H23 B F24 N2'
_chemical_formula_weight 974.39
_chemical_name_systematic
;
 ?
;
_space_group_crystal_system monoclinic
_space_group_IT_number 15
_space_group_name_Hall '-C 2yc'
_space_group_name_H-M_alt 'C 1 2/c 1'
_symmetry_space_group_name_Hall '-C 2yc'
_symmetry_space_group_name_H-M 'C 1 2/c 1'
_atom_sites_solution_hydrogens geom
_audit_creation_method SHELXL-2013
_audit_update_record
;
2016-11-01 deposited with the CCDC.
2017-01-16 downloaded from the CCDC.
;
_cell_angle_alpha 90
_cell_angle_beta 99.852(5)
_cell_angle_gamma 90
_cell_formula_units_Z 4
_cell_length_a 23.112(6)
_cell_length_b 9.100(2)
_cell_length_c 19.022(5)
_cell_measurement_reflns_used 4888
_cell_measurement_temperature 100(2)
_cell_measurement_theta_max 31.50
_cell_measurement_theta_min 2.58
_cell_volume 3941.7(17)
_computing_cell_refinement
;
CrystalClear-SM Expert 2.0 r7 (Rigaku, 2011)
;
_computing_data_collection
;
CrystalClear-SM Expert 2.0 r7 (Rigaku, 2011)
;
_computing_data_reduction
;
CrystalClear-SM Expert 2.0 r7 (Rigaku, 2011)
;
_computing_molecular_graphics 'ORTEP-III (Farrugia, 1997)'
_computing_publication_material 'PLATON (Spek, 2003), WinGX (Farrugia, 1999) and enCIFer (Allen et al., 2004).'
_computing_structure_refinement 'SHELXL-2013 (Sheldrick, 2013)'
_computing_structure_solution 'SHELXS-97 (Sheldrick, 1997)'
_diffrn_ambient_temperature 100(2)
_diffrn_detector 'CCD plate'
_diffrn_detector_area_resol_mean 28.5714
_diffrn_detector_type 'Rigaku HG Saturn724+ (2x2 bin mode)'
_diffrn_measured_fraction_theta_full 0.888
_diffrn_measured_fraction_theta_max 0.995
_diffrn_measurement_device 'four-circle \k diffractometer'
_diffrn_measurement_device_type 'Rigaku AFC12 (Left)'
_diffrn_measurement_method 'profile data from \w-scans'
_diffrn_measurement_specimen_support 'MiTeGen micromount'
_diffrn_radiation_collimation 'Confocal mirrors, HF Varimax '
_diffrn_radiation_type MoK\a
_diffrn_radiation_wavelength 0.71075
_diffrn_reflns_av_R_equivalents 0.0827
_diffrn_reflns_av_unetI/netI 0.0595
_diffrn_reflns_Laue_measured_fraction_full 0.888
_diffrn_reflns_Laue_measured_fraction_max 0.995
_diffrn_reflns_limit_h_max 24
_diffrn_reflns_limit_h_min -28
_diffrn_reflns_limit_k_max 10
_diffrn_reflns_limit_k_min -11
_diffrn_reflns_limit_l_max 20
_diffrn_reflns_limit_l_min -23
_diffrn_reflns_number 9972
_diffrn_reflns_point_group_measured_fraction_full 0.888
_diffrn_reflns_point_group_measured_fraction_max 0.995
_diffrn_reflns_theta_full 27.500
_diffrn_reflns_theta_max 26.369
_diffrn_reflns_theta_min 3.043
_diffrn_source 'Rotating Anode'
_diffrn_source_current 55.0
_diffrn_source_power 2.475
_diffrn_source_voltage 45.0
_exptl_absorpt_coefficient_mu 0.176
_exptl_absorpt_correction_T_max 0.9895
_exptl_absorpt_correction_T_min 0.9724
_exptl_absorpt_correction_type multi-scan
_exptl_absorpt_process_details
;
Jacobson, R. (1998). REQAB. Private communication to the 
Rigaku Corporation, Tokyo, Japan.
;
_exptl_crystal_colour colourless
_exptl_crystal_density_diffrn 1.642
_exptl_crystal_description block
_exptl_crystal_F_000 1944
_exptl_crystal_size_max 0.160
_exptl_crystal_size_mid 0.100
_exptl_crystal_size_min 0.060
_refine_diff_density_max 1.027
_refine_diff_density_min -0.918
_refine_diff_density_rms 0.085
_refine_ls_extinction_method none
_refine_ls_goodness_of_fit_ref 1.043
_refine_ls_hydrogen_treatment constr
_refine_ls_matrix_type full
_refine_ls_number_parameters 376
_refine_ls_number_reflns 4018
_refine_ls_number_restraints 278
_refine_ls_restrained_S_all 1.085
_refine_ls_R_factor_all 0.0857
_refine_ls_R_factor_gt 0.0769
_refine_ls_shift/su_max 0.004
_refine_ls_shift/su_mean 0.001
_refine_ls_structure_factor_coef Fsqd
_refine_ls_weighting_details 'w=1/[\s^2^(Fo^2^)+(0.1085P)^2^+12.3405P] where P=(Fo^2^+2Fc^2^)/3'
_refine_ls_weighting_scheme calc
_refine_ls_wR_factor_gt 0.2055
_refine_ls_wR_factor_ref 0.2144
_reflns_Friedel_coverage 0.000
_reflns_number_gt 3467
_reflns_number_total 4018
_reflns_threshold_expression 'I > 2\s(I)'
_cod_data_source_file c6nj03674k2.cif
_cod_data_source_block EMIM_BArF
_cod_depositor_comments 'Adding full bibliography for 7055936--7055943.cif.'
_cod_database_code 7055936
_shelx_space_group_comment
;
The symmetry employed for this shelxl refinement is uniquely defined
by the following loop, which should always be used as a source of
symmetry information in preference to the above space-group names.
They are only intended as comments.
;
_shelx_estimated_absorpt_t_min 0.972
_shelx_estimated_absorpt_t_max 0.990
_shelxl_version_number 2013-4

loop_
_space_group_symop_operation_xyz
'x, y, z'
'-x, y, -z+1/2'
'x+1/2, y+1/2, z'
'-x+1/2, y+1/2, -z+1/2'
'-x, -y, -z'
'x, -y, z-1/2'
'-x+1/2, -y+1/2, -z'
'x+1/2, -y+1/2, z-1/2'

loop_
_atom_site_label
_atom_site_type_symbol
_atom_site_fract_x
_atom_site_fract_y
_atom_site_fract_z
_atom_site_U_iso_or_equiv
_atom_site_adp_type
_atom_site_occupancy
_atom_site_site_symmetry_order
_atom_site_calc_flag
_atom_site_refinement_flags_posn
_atom_site_refinement_flags_adp
_atom_site_refinement_flags_occupancy
_atom_site_disorder_assembly
_atom_site_disorder_group
C1 C 0.00087(11) 0.0921(3) 0.82018(13) 0.0192(5) Uani 1 1 d . U . . .
C2 C 0.03772(12) 0.0701(3) 0.88573(14) 0.0221(6) Uani 1 1 d . U . . .
H2 H 0.0649 -0.0091 0.8905 0.027 Uiso 1 1 calc R U . . .
C3 C 0.03577(13) 0.1612(3) 0.94456(14) 0.0235(6) Uani 1 1 d . U . . .
C4 C -0.00356(13) 0.2769(3) 0.94042(14) 0.0237(6) Uani 1 1 d . U . . .
H4 H -0.0053 0.3380 0.9805 0.028 Uiso 1 1 calc R U . . .
C5 C -0.04045(12) 0.3009(3) 0.87558(14) 0.0227(6) Uani 1 1 d . U . . .
C6 C -0.03766(12) 0.2111(3) 0.81692(13) 0.0206(5) Uani 1 1 d . U . . .
H6 H -0.0629 0.2316 0.7731 0.025 Uiso 1 1 calc R U . . .
C7 C 0.07934(15) 0.1387(3) 1.01149(16) 0.0315(7) Uani 1 1 d . U . . .
C8 C -0.08180(14) 0.4290(4) 0.86745(16) 0.0312(7) Uani 1 1 d . U . . .
C9 C 0.05863(11) -0.1198(3) 0.76150(13) 0.0182(5) Uani 1 1 d . U . . .
C10 C 0.10776(11) -0.0950(3) 0.72870(13) 0.0200(5) Uani 1 1 d . U . . .
H10 H 0.1070 -0.0147 0.6966 0.024 Uiso 1 1 calc R U . . .
C11 C 0.15709(12) -0.1830(3) 0.74131(14) 0.0230(6) Uani 1 1 d . U . . .
C12 C 0.16041(12) -0.3028(3) 0.78782(15) 0.0243(6) Uani 1 1 d . U . . .
H12 H 0.1943 -0.3636 0.7964 0.029 Uiso 1 1 calc R U . . .
C13 C 0.11285(12) -0.3294(3) 0.82071(14) 0.0228(6) Uani 1 1 d . U . . .
C14 C 0.06283(12) -0.2409(3) 0.80784(13) 0.0205(5) Uani 1 1 d . U . . .
H14 H 0.0307 -0.2633 0.8311 0.025 Uiso 1 1 calc R U . . .
C15 C 0.20780(12) -0.1536(4) 0.70404(16) 0.0321(7) Uani 1 1 d D U . . .
C16 C 0.11366(13) -0.4599(3) 0.86885(16) 0.0307(7) Uani 1 1 d D U . . .
B1 B 0.0000 -0.0141(5) 0.7500 0.0179(8) Uani 1 2 d S TU P . .
F1 F 0.09210(10) -0.0032(2) 1.02489(10) 0.0426(5) Uani 1 1 d . U . . .
F2 F 0.12967(11) 0.2069(3) 1.00928(12) 0.0616(7) Uani 1 1 d . U . . .
F3 F 0.06064(12) 0.1898(3) 1.06938(10) 0.0592(7) Uani 1 1 d . U . . .
F4 F -0.05821(10) 0.5473(2) 0.83761(12) 0.0491(6) Uani 1 1 d . U . . .
F5 F -0.09353(11) 0.4788(3) 0.92910(10) 0.0501(6) Uani 1 1 d . U . . .
F6 F -0.13149(9) 0.4045(3) 0.82294(12) 0.0489(6) Uani 1 1 d . U . . .
F7A F 0.2016(2) -0.0346(8) 0.6616(4) 0.0533(16) Uani 0.649(15) 1 d . U P A 1
F8A F 0.2140(4) -0.2637(7) 0.6573(4) 0.068(2) Uani 0.649(15) 1 d . U P A 1
F9A F 0.2586(3) -0.1361(12) 0.7459(4) 0.065(2) Uani 0.649(15) 1 d D U P A 1
F10A F 0.1681(2) -0.5211(7) 0.8829(5) 0.0545(16) Uani 0.649(15) 1 d . U P A 1
F11A F 0.0809(3) -0.5686(7) 0.8358(4) 0.0426(15) Uani 0.649(15) 1 d D U P A 1
F12A F 0.0956(5) -0.4319(11) 0.9285(3) 0.067(2) Uani 0.649(15) 1 d D U P A 1
F7B F 0.2162(6) -0.0104(11) 0.6985(11) 0.075(4) Uani 0.351(15) 1 d . U P A 2
F8B F 0.2046(5) -0.2082(17) 0.6408(4) 0.055(3) Uani 0.351(15) 1 d D U P A 2
F9B F 0.2574(4) -0.2059(16) 0.7422(6) 0.050(3) Uani 0.351(15) 1 d D U P A 2
F10B F 0.1633(5) -0.4791(17) 0.9146(8) 0.061(3) Uani 0.351(15) 1 d . U P A 2
F11B F 0.1001(7) -0.5882(11) 0.8393(8) 0.051(3) Uani 0.351(15) 1 d D U P A 2
F12B F 0.0744(5) -0.4462(18) 0.9146(6) 0.043(3) Uani 0.351(15) 1 d D U P A 2
C17 C 0.2016(4) 0.0475(10) 0.8996(4) 0.0517(12) Uani 0.5 1 d . U P B -1
H17A H 0.1931 0.1522 0.8916 0.078 Uiso 0.5 1 calc R U P B -1
H17B H 0.1649 -0.0063 0.8997 0.078 Uiso 0.5 1 calc R U P B -1
H17C H 0.2211 0.0097 0.8614 0.078 Uiso 0.5 1 calc R U P B -1
C18 C 0.2409(4) 0.0275(9) 0.9694(4) 0.0498(9) Uani 0.5 1 d . U P B -1
H18A H 0.2787 0.0785 0.9695 0.060 Uiso 0.5 1 calc R U P B -1
H18B H 0.2223 0.0681 1.0084 0.060 Uiso 0.5 1 calc R U P B -1
N1 N 0.2500(3) -0.1251(5) 0.9788(3) 0.0486(7) Uani 0.5 1 d G U P B -1
C19 C 0.2826(2) -0.2174(6) 0.9397(3) 0.0479(8) Uani 0.5 1 d G U P B -1
H19 H 0.2994 -0.1892 0.8995 0.058 Uiso 0.5 1 calc R U P B -1
C20 C 0.2858(2) -0.3592(5) 0.9713(3) 0.0481(8) Uani 0.5 1 d G U P B -1
H20 H 0.3050 -0.4425 0.9559 0.058 Uiso 0.5 1 calc R U P B -1
N2 N 0.2551(3) -0.3546(5) 1.0299(3) 0.0477(8) Uani 0.5 1 d G U P B -1
C21 C 0.2330(3) -0.2099(6) 1.0345(3) 0.0483(8) Uani 0.5 1 d G U P B -1
H21 H 0.2108 -0.1759 1.0689 0.058 Uiso 0.5 1 calc R U P B -1
C22 C 0.2484(4) -0.4727(9) 1.0761(4) 0.0503(11) Uani 0.5 1 d . U P B -1
H22A H 0.2661 -0.5615 1.0598 0.076 Uiso 0.5 1 calc R U P B -1
H22B H 0.2065 -0.4900 1.0758 0.076 Uiso 0.5 1 calc R U P B -1
H22C H 0.2678 -0.4486 1.1246 0.076 Uiso 0.5 1 calc R U P B -1

loop_
_atom_site_aniso_label
_atom_site_aniso_U_11
_atom_site_aniso_U_22
_atom_site_aniso_U_33
_atom_site_aniso_U_23
_atom_site_aniso_U_13
_atom_site_aniso_U_12
C1 0.0229(12) 0.0170(12) 0.0178(12) -0.0010(9) 0.0040(9) -0.0031(10)
C2 0.0291(14) 0.0169(13) 0.0194(12) -0.0005(10) 0.0012(10) -0.0003(11)
C3 0.0337(15) 0.0196(13) 0.0159(12) 0.0016(10) 0.0009(10) -0.0037(11)
C4 0.0329(14) 0.0204(13) 0.0178(12) -0.0035(10) 0.0046(10) -0.0051(11)
C5 0.0285(14) 0.0192(13) 0.0207(13) -0.0018(10) 0.0049(10) -0.0025(11)
C6 0.0276(13) 0.0185(13) 0.0154(12) 0.0009(9) 0.0023(10) -0.0025(10)
C7 0.0449(18) 0.0234(14) 0.0226(14) -0.0029(11) -0.0047(12) 0.0000(13)
C8 0.0345(16) 0.0302(16) 0.0273(15) -0.0084(12) 0.0012(12) 0.0073(13)
C9 0.0232(12) 0.0161(12) 0.0144(11) -0.0031(9) 0.0002(9) -0.0016(10)
C10 0.0250(13) 0.0177(13) 0.0168(12) -0.0025(9) 0.0024(9) -0.0015(10)
C11 0.0232(13) 0.0240(14) 0.0209(12) -0.0049(10) 0.0016(10) -0.0038(11)
C12 0.0250(13) 0.0204(13) 0.0254(13) -0.0034(10) -0.0022(10) 0.0023(11)
C13 0.0269(14) 0.0175(13) 0.0214(13) -0.0007(10) -0.0029(10) -0.0016(11)
C14 0.0244(13) 0.0179(12) 0.0185(12) -0.0011(10) 0.0024(9) -0.0019(10)
C15 0.0230(14) 0.0407(18) 0.0326(16) -0.0006(13) 0.0050(11) 0.0027(13)
C16 0.0330(15) 0.0243(15) 0.0328(16) 0.0073(12) 0.0002(12) 0.0016(12)
B1 0.0197(19) 0.0147(18) 0.0188(18) 0.000 0.0020(14) 0.000
F1 0.0622(13) 0.0259(10) 0.0311(10) 0.0007(7) -0.0164(9) 0.0069(9)
F2 0.0538(13) 0.0720(17) 0.0473(13) 0.0148(11) -0.0244(10) -0.0290(12)
F3 0.0934(18) 0.0613(15) 0.0166(9) -0.0092(9) -0.0084(10) 0.0292(13)
F4 0.0597(14) 0.0316(11) 0.0563(13) 0.0106(9) 0.0107(10) 0.0095(10)
F5 0.0730(15) 0.0492(13) 0.0300(10) -0.0059(9) 0.0141(10) 0.0268(11)
F6 0.0373(11) 0.0476(13) 0.0566(13) -0.0157(10) -0.0063(9) 0.0145(9)
F7A 0.034(2) 0.071(3) 0.061(3) 0.032(2) 0.024(2) 0.009(2)
F8A 0.086(4) 0.059(3) 0.072(4) -0.018(3) 0.054(3) -0.007(3)
F9A 0.031(2) 0.118(5) 0.042(2) 0.018(3) -0.0028(16) -0.029(3)
F10A 0.039(2) 0.045(3) 0.078(4) 0.036(3) 0.005(2) 0.0119(17)
F11A 0.049(3) 0.027(2) 0.049(2) 0.0128(19) 0.002(2) -0.013(2)
F12A 0.134(6) 0.047(3) 0.021(2) 0.0133(19) 0.019(3) 0.033(5)
F7B 0.063(6) 0.048(4) 0.128(9) 0.009(5) 0.055(6) -0.014(4)
F8B 0.038(4) 0.108(8) 0.020(3) -0.004(4) 0.008(3) -0.017(5)
F9B 0.016(3) 0.090(7) 0.043(4) 0.016(5) 0.003(2) -0.003(4)
F10B 0.039(4) 0.073(6) 0.062(6) 0.043(5) -0.020(4) -0.008(4)
F11B 0.092(8) 0.021(3) 0.044(5) -0.005(3) 0.022(5) 0.010(4)
F12B 0.063(5) 0.036(4) 0.032(5) 0.019(4) 0.015(4) 0.015(4)
C17 0.054(2) 0.049(2) 0.054(2) -0.004(2) 0.014(2) -0.005(2)
C18 0.0531(17) 0.0472(18) 0.0516(17) -0.0020(15) 0.0162(15) -0.0030(15)
N1 0.0517(16) 0.0469(17) 0.0506(15) -0.0018(13) 0.0184(13) -0.0024(13)
C19 0.0506(16) 0.0465(18) 0.0506(16) -0.0014(14) 0.0197(14) -0.0026(14)
C20 0.0510(16) 0.0460(18) 0.0510(16) -0.0012(14) 0.0195(14) -0.0019(14)
N2 0.0515(16) 0.0450(17) 0.0505(16) -0.0016(13) 0.0197(13) -0.0025(13)
C21 0.0523(16) 0.0457(18) 0.0504(16) -0.0020(13) 0.0186(13) -0.0027(13)
C22 0.055(2) 0.047(2) 0.052(2) 0.000(2) 0.017(2) -0.004(2)

loop_
_atom_type_symbol
_atom_type_description
_atom_type_scat_dispersion_real
_atom_type_scat_dispersion_imag
_atom_type_scat_source
C C 0.0033 0.0016 'International Tables Vol C Tables 4.2.6.8 and 6.1.1.4'
H H 0.0000 0.0000 'International Tables Vol C Tables 4.2.6.8 and 6.1.1.4'
B B 0.0013 0.0007 'International Tables Vol C Tables 4.2.6.8 and 6.1.1.4'
N N 0.0061 0.0033 'International Tables Vol C Tables 4.2.6.8 and 6.1.1.4'
F F 0.0171 0.0103 'International Tables Vol C Tables 4.2.6.8 and 6.1.1.4'

loop_
_geom_angle_atom_site_label_1
_geom_angle_atom_site_label_2
_geom_angle_atom_site_label_3
_geom_angle
_geom_angle_site_symmetry_1
_geom_angle_site_symmetry_3
C6 C1 C2 115.9(2) . .
C6 C1 B1 120.0(2) . .
C2 C1 B1 124.1(2) . .
C1 C2 C3 122.0(3) . .
C1 C2 H2 119.0 . .
C3 C2 H2 119.0 . .
C4 C3 C2 121.0(3) . .
C4 C3 C7 119.5(3) . .
C2 C3 C7 119.4(3) . .
C3 C4 C5 117.8(2) . .
C3 C4 H4 121.1 . .
C5 C4 H4 121.1 . .
C4 C5 C6 120.8(3) . .
C4 C5 C8 119.8(2) . .
C6 C5 C8 119.3(2) . .
C5 C6 C1 122.4(2) . .
C5 C6 H6 118.8 . .
C1 C6 H6 118.8 . .
F2 C7 F3 105.8(3) . .
F2 C7 F1 106.9(3) . .
F3 C7 F1 105.7(3) . .
F2 C7 C3 112.1(3) . .
F3 C7 C3 112.9(3) . .
F1 C7 C3 112.8(2) . .
F6 C8 F5 109.6(3) . .
F6 C8 F4 103.3(3) . .
F5 C8 F4 104.6(3) . .
F6 C8 C5 113.8(3) . .
F5 C8 C5 113.4(3) . .
F4 C8 C5 111.2(3) . .
C14 C9 C10 115.5(2) . .
C14 C9 B1 120.6(2) . .
C10 C9 B1 123.9(2) . .
C11 C10 C9 122.4(2) . .
C11 C10 H10 118.8 . .
C9 C10 H10 118.8 . .
C10 C11 C12 121.1(3) . .
C10 C11 C15 120.4(3) . .
C12 C11 C15 118.5(3) . .
C13 C12 C11 117.6(3) . .
C13 C12 H12 121.2 . .
C11 C12 H12 121.2 . .
C12 C13 C14 121.4(3) . .
C12 C13 C16 119.3(3) . .
C14 C13 C16 119.2(3) . .
C13 C14 C9 121.9(2) . .
C13 C14 H14 119.0 . .
C9 C14 H14 119.0 . .
F8B C15 F7B 106.9(8) . .
F8B C15 F9B 106.0(8) . .
F7B C15 F9B 105.6(8) . .
F9A C15 F7A 105.0(4) . .
F9A C15 F8A 107.6(5) . .
F7A C15 F8A 102.3(4) . .
F8B C15 C11 116.7(6) . .
F9A C15 C11 115.3(4) . .
F7B C15 C11 110.6(5) . .
F9B C15 C11 110.4(6) . .
F7A C15 C11 114.7(3) . .
F8A C15 C11 110.9(4) . .
F11B C16 F10B 106.2(8) . .
F12A C16 F11A 108.4(6) . .
F12A C16 F10A 109.4(4) . .
F11A C16 F10A 102.7(4) . .
F11B C16 F12B 102.7(9) . .
F10B C16 F12B 100.8(7) . .
F12A C16 C13 114.0(5) . .
F11B C16 C13 117.9(8) . .
F10B C16 C13 115.1(5) . .
F11A C16 C13 110.7(4) . .
F10A C16 C13 111.1(3) . .
F12B C16 C13 112.1(7) . .
C9 B1 C9 108.5(3) 2_556 .
C9 B1 C1 109.88(12) 2_556 2_556
C9 B1 C1 110.28(12) . 2_556
C9 B1 C1 110.29(12) 2_556 .
C9 B1 C1 109.88(12) . .
C1 B1 C1 108.0(3) 2_556 .
C18 C17 H17A 109.5 . .
C18 C17 H17B 109.5 . .
H17A C17 H17B 109.5 . .
C18 C17 H17C 109.5 . .
H17A C17 H17C 109.5 . .
H17B C17 H17C 109.5 . .
N1 C18 C17 106.8(7) . .
N1 C18 H18A 110.4 . .
C17 C18 H18A 110.4 . .
N1 C18 H18B 110.4 . .
C17 C18 H18B 110.4 . .
H18A C18 H18B 108.6 . .
C18 N1 C21 125.0(5) . .
C18 N1 C19 126.7(5) . .
C21 N1 C19 108.0 . .
C20 C19 N1 108.0 . .
C20 C19 H19 126.0 . .
N1 C19 H19 126.0 . .
N2 C20 C19 108.0 . .
N2 C20 H20 126.0 . .
C19 C20 H20 126.0 . .
C22 N2 C20 126.0(5) . .
C22 N2 C21 126.0(5) . .
C20 N2 C21 108.0 . .
N1 C21 N2 108.0 . .
N1 C21 H21 126.0 . .
N2 C21 H21 126.0 . .
N2 C22 H22A 109.5 . .
N2 C22 H22B 109.5 . .
H22A C22 H22B 109.5 . .
N2 C22 H22C 109.5 . .
H22A C22 H22C 109.5 . .
H22B C22 H22C 109.5 . .

loop_
_geom_bond_atom_site_label_1
_geom_bond_atom_site_label_2
_geom_bond_distance
_geom_bond_site_symmetry_2
C1 C6 1.397(4) .
C1 C2 1.399(4) .
C1 B1 1.646(3) .
C2 C3 1.399(4) .
C2 H2 0.9500 .
C3 C4 1.385(4) .
C3 C7 1.496(4) .
C4 C5 1.391(4) .
C4 H4 0.9500 .
C5 C6 1.393(4) .
C5 C8 1.498(4) .
C6 H6 0.9500 .
C7 F2 1.326(4) .
C7 F3 1.334(4) .
C7 F1 1.339(4) .
C8 F6 1.324(4) .
C8 F5 1.328(3) .
C8 F4 1.373(4) .
C9 C14 1.404(4) .
C9 C10 1.404(4) .
C9 B1 1.645(4) .
C10 C11 1.380(4) .
C10 H10 0.9500 .
C11 C12 1.398(4) .
C11 C15 1.494(4) .
C12 C13 1.376(4) .
C12 H12 0.9500 .
C13 C14 1.396(4) .
C13 C16 1.498(4) .
C14 H14 0.9500 .
C15 F8B 1.292(8) .
C15 F9A 1.310(6) .
C15 F7B 1.325(11) .
C15 F9B 1.336(8) .
C15 F7A 1.344(6) .
C15 F8A 1.362(6) .
C16 F12A 1.299(6) .
C16 F11B 1.311(8) .
C16 F10B 1.328(9) .
C16 F11A 1.337(6) .
C16 F10A 1.361(6) .
C16 F12B 1.367(8) .
B1 C9 1.645(4) 2_556
B1 C1 1.646(3) 2_556
C17 C18 1.486(12) .
C17 H17A 0.9800 .
C17 H17B 0.9800 .
C17 H17C 0.9800 .
C18 N1 1.411(10) .
C18 H18A 0.9900 .
C18 H18B 0.9900 .
N1 C21 1.4200 .
N1 C19 1.4200 .
C19 C20 1.4200 .
C19 H19 0.9500 .
C20 N2 1.4200 .
C20 H20 0.9500 .
N2 C22 1.414(9) .
N2 C21 1.4200 .
C21 H21 0.9500 .
C22 H22A 0.9800 .
C22 H22B 0.9800 .
C22 H22C 0.9800 .

loop_
_geom_torsion_atom_site_label_1
_geom_torsion_atom_site_label_2
_geom_torsion_atom_site_label_3
_geom_torsion_atom_site_label_4
_geom_torsion
_geom_torsion_site_symmetry_4
C6 C1 C2 C3 0.4(4) .
B1 C1 C2 C3 -178.2(2) .
C1 C2 C3 C4 0.7(4) .
C1 C2 C3 C7 -175.5(3) .
C2 C3 C4 C5 -0.9(4) .
C7 C3 C4 C5 175.3(3) .
C3 C4 C5 C6 -0.1(4) .
C3 C4 C5 C8 -177.2(3) .
C4 C5 C6 C1 1.3(4) .
C8 C5 C6 C1 178.4(3) .
C2 C1 C6 C5 -1.4(4) .
B1 C1 C6 C5 177.3(2) .
C4 C3 C7 F2 -92.0(3) .
C2 C3 C7 F2 84.3(4) .
C4 C3 C7 F3 27.4(4) .
C2 C3 C7 F3 -156.3(3) .
C4 C3 C7 F1 147.2(3) .
C2 C3 C7 F1 -36.5(4) .
C4 C5 C8 F6 -148.0(3) .
C6 C5 C8 F6 34.9(4) .
C4 C5 C8 F5 -21.7(4) .
C6 C5 C8 F5 161.2(3) .
C4 C5 C8 F4 95.9(3) .
C6 C5 C8 F4 -81.2(3) .
C14 C9 C10 C11 -0.3(4) .
B1 C9 C10 C11 177.8(2) .
C9 C10 C11 C12 0.2(4) .
C9 C10 C11 C15 178.9(2) .
C10 C11 C12 C13 -0.2(4) .
C15 C11 C12 C13 -179.0(3) .
C11 C12 C13 C14 0.5(4) .
C11 C12 C13 C16 177.7(2) .
C12 C13 C14 C9 -0.7(4) .
C16 C13 C14 C9 -177.9(2) .
C10 C9 C14 C13 0.6(4) .
B1 C9 C14 C13 -177.6(2) .
C10 C11 C15 F8B -84.1(8) .
C12 C11 C15 F8B 94.6(8) .
C10 C11 C15 F9A 124.9(6) .
C12 C11 C15 F9A -56.3(7) .
C10 C11 C15 F7B 38.3(11) .
C12 C11 C15 F7B -143.0(10) .
C10 C11 C15 F9B 154.8(8) .
C12 C11 C15 F9B -26.5(8) .
C10 C11 C15 F7A 2.7(5) .
C12 C11 C15 F7A -178.6(5) .
C10 C11 C15 F8A -112.5(5) .
C12 C11 C15 F8A 66.2(6) .
C12 C13 C16 F12A 135.1(6) .
C14 C13 C16 F12A -47.6(6) .
C12 C13 C16 F11B -81.3(9) .
C14 C13 C16 F11B 96.0(9) .
C12 C13 C16 F10B 45.4(10) .
C14 C13 C16 F10B -137.3(10) .
C12 C13 C16 F11A -102.5(5) .
C14 C13 C16 F11A 74.8(5) .
C12 C13 C16 F10A 11.0(5) .
C14 C13 C16 F10A -171.7(5) .
C12 C13 C16 F12B 159.8(7) .
C14 C13 C16 F12B -22.8(7) .
C14 C9 B1 C9 -45.75(19) 2_556
C10 C9 B1 C9 136.2(3) 2_556
C14 C9 B1 C1 -166.1(2) 2_556
C10 C9 B1 C1 15.8(3) 2_556
C14 C9 B1 C1 74.9(3) .
C10 C9 B1 C1 -103.2(2) .
C6 C1 B1 C9 -73.5(3) 2_556
C2 C1 B1 C9 105.1(3) 2_556
C6 C1 B1 C9 167.0(2) .
C2 C1 B1 C9 -14.4(3) .
C6 C1 B1 C1 46.61(19) 2_556
C2 C1 B1 C1 -134.8(3) 2_556
C17 C18 N1 C21 -117.7(6) .
C17 C18 N1 C19 69.4(8) .
C18 N1 C19 C20 174.0(7) .
C21 N1 C19 C20 0.0 .
N1 C19 C20 N2 0.0 .
C19 C20 N2 C22 -179.3(7) .
C19 C20 N2 C21 0.0 .
C18 N1 C21 N2 -174.1(7) .
C19 N1 C21 N2 0.0 .
C22 N2 C21 N1 179.3(7) .
C20 N2 C21 N1 0.0 .
